data_9003379
loop_
_publ_author_name
'Jimenez, A.'
'Prieto, M.'
'Salvado, M. A.'
'Garcia-Granda S'

_publ_section_title
;
 Structure and crystallization behavior of the (Ba,Sr)HAsO4.H2O
 solid-solution in aqueous environments
;
_journal_name_full 'American Mineralogist'
_journal_page_first 601
_journal_page_last 609
_journal_volume 89
_journal_year 2004
_chemical_formula_structural (Sr.89Ba.11)HAsO4.H2O
_chemical_formula_sum 'As Ba0.11 H3 O5 Sr0.89'
_space_group_IT_number 61
_symmetry_space_group_name_Hall '-P 2ac 2ab'
_symmetry_space_group_name_H-M 'P b c a'
_cell_angle_alpha 90
_cell_angle_beta 90
_cell_angle_gamma 90
_cell_formula_units_Z 8
_cell_length_a 7.443
_cell_length_b 8.477
_cell_length_c 14.38
_cell_volume 907.296
_database_code_amcsd 0003468
_exptl_crystal_density_diffrn 3.675
_cod_original_formula_sum '(Sr.89 Ba.11) As O5 H3'
_cod_database_code 9003379
_amcsd_formula_title (Sr.89Ba.11)HAsO4.H2O

loop_
_space_group_symop_operation_xyz
x,y,z
x,1/2-y,1/2+z
-x,1/2+y,1/2-z
1/2-x,1/2+y,z
1/2+x,1/2-y,-z
1/2+x,y,1/2-z
1/2-x,-y,1/2+z
-x,-y,-z

loop_
_atom_site_aniso_label
_atom_site_aniso_U_11
_atom_site_aniso_U_22
_atom_site_aniso_U_33
_atom_site_aniso_U_12
_atom_site_aniso_U_13
_atom_site_aniso_U_23
Sr 0.01500 0.01500 0.01300 0.00200 -0.00100 -0.00200
Ba 0.01500 0.01500 0.01300 0.00200 -0.00100 -0.00200
As 0.01300 0.01200 0.00700 0.00000 0.00100 0.00000
O1 0.02800 0.01900 0.00700 -0.00800 0.00100 -0.00400
O2 0.02200 0.01100 0.01400 -0.00100 0.00100 0.00300
O3 0.01600 0.03200 0.02000 -0.00900 0.00700 -0.00800
O4 0.01900 0.01700 0.01400 0.00600 -0.00400 0.00100
Ow5 0.03200 0.02100 0.01200 0.00200 0.00400 0.00100

loop_
_atom_site_label
_atom_site_fract_x
_atom_site_fract_y
_atom_site_fract_z
_atom_site_occupancy
_atom_site_U_iso_or_equiv
_atom_site_type_symbol
_atom_site_attached_hydrogens
Sr -0.36160 0.18200 0.08130 0.89000 0.01400 Sr 0
Ba -0.36160 0.18200 0.08130 0.11000 0.01400 Ba 0
As 0.14510 0.05390 0.11250 1.00000 0.01000 As 0
O1 0.20190 0.15870 0.21330 1.00000 0.01800 O 0
O2 0.07600 -0.11720 0.15590 1.00000 0.01600 O 0
O3 0.32700 0.04180 0.04630 1.00000 0.02300 O 0
O4 -0.01240 0.15960 0.05780 1.00000 0.01700 O 0
Ow5 0.86160 0.09390 0.65600 1.00000 0.02200 O 0
H1 0.27200 0.24100 0.20700 1.00000 0.01300 H 0
H2 0.96300 0.13000 0.63200 1.00000 0.11000 H 0
H3 0.87100 0.09200 0.71700 1.00000 0.04000 H 0

loop_
_cod_changelog_entry_id
_cod_changelog_entry_author
_cod_changelog_entry_date
_cod_changelog_entry_text
1
;cod-tools version 3.8.0
Id: cif_guess_AMCSD_atom_types 9581 2023-05-17 12:35:41Z saulius
;
2023-05-18T08:40:33+03:00
;Derived atom types and hydrogen counts
from atom names that follow the AMCSD naming convention
(Wat == water, O-H == hydroxyl).
;

loop_
_cod_related_entry_id
_cod_related_entry_database
_cod_related_entry_code
1 AMCSD 0003468
